data_7221035
loop_
_publ_author_name
'Pavankumar, C. S.'
'Harsha, Kachigere B.'
'Kempegowda, Mantelingu'
'K.S., Rangappa'

_publ_section_title
;
 Diastereoselective Synthesis of Fused Oxazolidines and Highly Substituted
 1H-pyrrolo [2, 1-c][1,4] oxazines via C--H functionalization
;
_journal_name_full 'RSC Adv.'
_journal_paper_doi 10.1039/C5RA10030E
_journal_year 2015
_chemical_formula_sum 'C32 H20 Br4 N O'
_chemical_formula_weight 754.12
_chemical_name_systematic
; 
 ? 
;
_space_group_IT_number 14
_symmetry_space_group_name_Hall '-P 2yn'
_symmetry_space_group_name_H-M 'P 1 21/n 1'
_atom_sites_solution_hydrogens geom
_atom_sites_solution_primary direct
_atom_sites_solution_secondary difmap
_audit_creation_method SHELXL-97
_audit_update_record
;
2015-04-23 deposited with the CCDC.
2015-07-03 downloaded from the CCDC.
;
_cell_angle_alpha 90.00
_cell_angle_beta 106.060(3)
_cell_angle_gamma 90.00
_cell_formula_units_Z 4
_cell_length_a 16.2330(9)
_cell_length_b 8.9312(7)
_cell_length_c 19.8754(13)
_cell_measurement_temperature 296(2)
_cell_volume 2769.1(3)
_computing_structure_refinement 'SHELXL-97 (Sheldrick, 1997)'
_computing_structure_solution 'SHELXS-97 (Sheldrick, 1990)'
_diffrn_ambient_temperature 296(2)
_diffrn_measured_fraction_theta_full 0.987
_diffrn_measured_fraction_theta_max 0.988
_diffrn_radiation_monochromator graphite
_diffrn_radiation_source 'fine-focus sealed tube'
_diffrn_radiation_type CuK\a
_diffrn_radiation_wavelength 1.54178
_diffrn_reflns_av_R_equivalents 0.1512
_diffrn_reflns_av_sigmaI/netI 0.0826
_diffrn_reflns_limit_h_max 18
_diffrn_reflns_limit_h_min -18
_diffrn_reflns_limit_k_max 10
_diffrn_reflns_limit_k_min -9
_diffrn_reflns_limit_l_max 22
_diffrn_reflns_limit_l_min -23
_diffrn_reflns_number 37199
_diffrn_reflns_theta_full 64.49
_diffrn_reflns_theta_max 64.49
_diffrn_reflns_theta_min 3.12
_exptl_absorpt_coefficient_mu 7.305
_exptl_crystal_density_diffrn 1.809
_exptl_crystal_density_method 'not measured'
_exptl_crystal_F_000 1468
_refine_diff_density_max 0.950
_refine_diff_density_min -0.773
_refine_diff_density_rms 0.203
_refine_ls_extinction_coef 0.0051(4)
_refine_ls_extinction_expression Fc^*^=kFc[1+0.001xFc^2^\l^3^/sin(2\q)]^-1/4^
_refine_ls_extinction_method SHELXL
_refine_ls_goodness_of_fit_ref 1.025
_refine_ls_hydrogen_treatment mixed
_refine_ls_matrix_type full
_refine_ls_number_parameters 344
_refine_ls_number_reflns 4593
_refine_ls_number_restraints 0
_refine_ls_restrained_S_all 1.025
_refine_ls_R_factor_all 0.1173
_refine_ls_R_factor_gt 0.0717
_refine_ls_shift/su_max 0.000
_refine_ls_shift/su_mean 0.000
_refine_ls_structure_factor_coef Fsqd
_refine_ls_weighting_details 'calc w=1/[\s^2^(Fo^2^)+(0.1334P)^2^+0.0000P] where P=(Fo^2^+2Fc^2^)/3'
_refine_ls_weighting_scheme calc
_refine_ls_wR_factor_gt 0.1792
_refine_ls_wR_factor_ref 0.2198
_reflns_number_gt 2774
_reflns_number_total 4593
_reflns_threshold_expression >2sigma(I)
_cod_depositor_comments
;

2018-01-31
Z value and formula fixed to values more according to usual
chemical conventions.                 miguel
;
_cod_original_formula_sum 'C21.33 H13.33 Br2.67 N0.67 O0.67'
_cod_original_formula_weight 502.75
_cod_original_formula_units_Z 6
_cod_data_source_file c5ra10030e2.cif
_cod_data_source_block pavan
_cod_database_code 7221035

loop_
_symmetry_equiv_pos_as_xyz
'x, y, z'
'-x+1/2, y+1/2, -z+1/2'
'-x, -y, -z'
'x-1/2, -y-1/2, z-1/2'

loop_
_atom_site_label
_atom_site_type_symbol
_atom_site_fract_x
_atom_site_fract_y
_atom_site_fract_z
_atom_site_U_iso_or_equiv
_atom_site_adp_type
_atom_site_occupancy
_atom_site_symmetry_multiplicity
_atom_site_calc_flag
_atom_site_refinement_flags
Br17 Br -0.07320(7) 0.03042(15) 0.32875(6) 0.0857(5) Uani 1 1 d .
Br24 Br -0.01242(6) 0.59809(15) 0.31308(6) 0.0885(5) Uani 1 1 d .
Br38 Br 0.85096(6) 0.06313(16) 0.73937(6) 0.0925(5) Uani 1 1 d .
Br31 Br 0.72099(7) 0.27341(19) 0.31337(6) 0.1047(6) Uani 1 1 d .
O4 O 0.3909(4) 0.3276(8) 0.4587(3) 0.0707(16) Uani 1 1 d .
N1 N 0.4212(3) 0.2290(7) 0.5945(3) 0.0495(15) Uani 1 1 d .
C25 C 0.5328(4) 0.2695(9) 0.4542(4) 0.0490(18) Uani 1 1 d .
C3 C 0.4694(4) 0.2714(9) 0.4950(4) 0.0488(18) Uani 1 1 d .
C19 C 0.2042(4) 0.3370(10) 0.3819(4) 0.055(2) Uani 1 1 d .
H19 H 0.2278 0.2549 0.3652 0.066 Uiso 1 1 calc R
C5 C 0.3277(4) 0.3312(9) 0.4888(4) 0.0470(18) Uani 1 1 d .
C18 C 0.2463(4) 0.3986(9) 0.4462(4) 0.0468(17) Uani 1 1 d .
C32 C 0.5747(4) 0.1845(9) 0.6084(4) 0.0488(19) Uani 1 1 d .
C6 C 0.3379(4) 0.2753(9) 0.5571(4) 0.0489(18) Uani 1 1 d .
C11 C 0.1278(4) 0.2201(10) 0.5263(4) 0.055(2) Uani 1 1 d .
C33 C 0.5919(5) 0.0430(9) 0.6388(4) 0.0521(19) Uani 1 1 d .
H33 H 0.5482 -0.0274 0.6328 0.062 Uiso 1 1 calc R
C23 C 0.2122(5) 0.5252(10) 0.4695(4) 0.055(2) Uani 1 1 d .
H23 H 0.2409 0.5689 0.5120 0.065 Uiso 1 1 calc R
C2 C 0.4880(4) 0.2274(9) 0.5632(4) 0.0462(17) Uani 1 1 d .
C36 C 0.7231(5) 0.2507(10) 0.6580(4) 0.055(2) Uani 1 1 d .
H36 H 0.7673 0.3201 0.6643 0.066 Uiso 1 1 calc R
C22 C 0.1358(5) 0.5865(10) 0.4299(4) 0.059(2) Uani 1 1 d .
H22 H 0.1130 0.6709 0.4456 0.071 Uiso 1 1 calc R
C37 C 0.6411(5) 0.2865(10) 0.6190(4) 0.0531(19) Uani 1 1 d .
H37 H 0.6303 0.3815 0.5994 0.064 Uiso 1 1 calc R
C15 C -0.0113(5) 0.2335(11) 0.4421(5) 0.067(2) Uani 1 1 d .
H15 H -0.0633 0.2827 0.4242 0.080 Uiso 1 1 calc R
C30 C 0.5289(5) 0.3830(10) 0.4045(4) 0.055(2) Uani 1 1 d .
H30 H 0.4881 0.4582 0.3995 0.066 Uiso 1 1 calc R
C7 C 0.2835(5) 0.2549(10) 0.6014(4) 0.056(2) Uani 1 1 d .
C27 C 0.6490(5) 0.1589(11) 0.4179(4) 0.064(2) Uani 1 1 d .
H27 H 0.6894 0.0832 0.4222 0.077 Uiso 1 1 calc R
C20 C 0.1273(5) 0.3965(11) 0.3423(4) 0.063(2) Uani 1 1 d .
H20 H 0.0986 0.3531 0.2997 0.076 Uiso 1 1 calc R
C34 C 0.6745(6) 0.0081(11) 0.6781(4) 0.064(2) Uani 1 1 d .
H34 H 0.6864 -0.0861 0.6984 0.077 Uiso 1 1 calc R
C10 C 0.1906(5) 0.2891(11) 0.5890(4) 0.060(2) Uani 1 1 d .
H10A H 0.1838 0.3969 0.5851 0.073 Uiso 1 1 calc R
H10B H 0.1742 0.2586 0.6303 0.073 Uiso 1 1 calc R
C26 C 0.5942(5) 0.1571(10) 0.4596(4) 0.059(2) Uani 1 1 d .
H26 H 0.5981 0.0801 0.4919 0.071 Uiso 1 1 calc R
C21 C 0.0935(5) 0.5207(10) 0.3665(5) 0.060(2) Uani 1 1 d .
C12 C 0.1434(5) 0.0910(11) 0.4928(5) 0.064(2) Uani 1 1 d .
H12 H 0.1959 0.0428 0.5096 0.077 Uiso 1 1 calc R
C8 C 0.3390(5) 0.2028(11) 0.6651(4) 0.064(2) Uani 1 1 d .
H8 H 0.3220 0.1831 0.7052 0.077 Uiso 1 1 calc R
C14 C 0.0075(5) 0.1028(11) 0.4112(4) 0.061(2) Uani 1 1 d .
C28 C 0.6445(5) 0.2725(11) 0.3697(4) 0.061(2) Uani 1 1 d .
C16 C 0.0479(5) 0.2868(11) 0.4986(5) 0.066(2) Uani 1 1 d .
H16 H 0.0348 0.3724 0.5203 0.079 Uiso 1 1 calc R
C13 C 0.0849(6) 0.0332(11) 0.4366(5) 0.068(2) Uani 1 1 d .
H13 H 0.0972 -0.0535 0.4154 0.081 Uiso 1 1 calc R
C35 C 0.7380(5) 0.1116(10) 0.6870(4) 0.056(2) Uani 1 1 d .
C9 C 0.4201(5) 0.1850(11) 0.6601(4) 0.061(2) Uani 1 1 d .
H9 H 0.4666 0.1494 0.6951 0.073 Uiso 1 1 calc R
C29 C 0.5847(5) 0.3854(11) 0.3627(4) 0.061(2) Uani 1 1 d .
H29 H 0.5818 0.4620 0.3304 0.074 Uiso 1 1 calc R

loop_
_atom_site_aniso_label
_atom_site_aniso_U_11
_atom_site_aniso_U_22
_atom_site_aniso_U_33
_atom_site_aniso_U_23
_atom_site_aniso_U_13
_atom_site_aniso_U_12
Br17 0.0660(7) 0.1031(10) 0.0740(7) -0.0079(6) -0.0039(5) -0.0032(6)
Br24 0.0532(6) 0.1144(10) 0.0816(7) 0.0042(6) -0.0085(5) 0.0316(6)
Br38 0.0421(6) 0.1306(11) 0.0889(8) 0.0305(7) -0.0083(5) 0.0136(5)
Br31 0.0638(7) 0.1740(14) 0.0874(8) 0.0025(8) 0.0393(6) 0.0218(7)
O4 0.052(3) 0.088(5) 0.065(3) 0.003(3) 0.005(3) 0.010(3)
N1 0.034(3) 0.064(4) 0.044(3) 0.002(3) -0.001(2) -0.001(3)
C25 0.037(4) 0.053(5) 0.048(4) -0.004(4) -0.002(3) -0.001(3)
C3 0.030(3) 0.058(5) 0.051(4) -0.001(4) -0.001(3) 0.005(3)
C19 0.039(4) 0.070(6) 0.046(4) -0.001(4) -0.003(3) 0.011(4)
C5 0.031(3) 0.059(5) 0.047(4) 0.000(3) 0.004(3) 0.004(3)
C18 0.029(3) 0.055(5) 0.053(4) 0.006(4) 0.005(3) 0.002(3)
C32 0.039(4) 0.062(6) 0.040(4) -0.004(4) 0.001(3) -0.001(3)
C6 0.030(3) 0.059(5) 0.050(4) 0.004(4) -0.001(3) 0.002(3)
C11 0.033(4) 0.073(6) 0.061(5) 0.007(4) 0.016(3) -0.000(4)
C33 0.035(4) 0.055(5) 0.058(4) 0.001(4) -0.002(3) -0.001(3)
C23 0.040(4) 0.070(6) 0.046(4) 0.001(4) 0.000(3) 0.001(4)
C2 0.030(3) 0.054(5) 0.049(4) 0.002(3) 0.003(3) 0.001(3)
C36 0.038(4) 0.073(6) 0.050(4) -0.001(4) 0.005(3) -0.004(4)
C22 0.047(4) 0.065(6) 0.060(5) -0.003(4) 0.005(4) 0.011(4)
C37 0.042(4) 0.062(5) 0.050(4) 0.002(4) 0.003(3) 0.006(4)
C15 0.042(4) 0.085(7) 0.066(5) 0.001(5) 0.002(4) 0.006(4)
C30 0.047(4) 0.059(6) 0.057(5) -0.003(4) 0.013(3) 0.009(4)
C7 0.041(4) 0.072(6) 0.051(4) -0.001(4) 0.005(3) -0.002(4)
C27 0.044(4) 0.081(7) 0.062(5) -0.011(5) 0.006(4) 0.013(4)
C20 0.044(4) 0.086(7) 0.052(4) -0.003(4) 0.001(3) 0.007(4)
C34 0.062(5) 0.067(6) 0.057(5) 0.008(4) 0.008(4) 0.018(5)
C10 0.043(4) 0.084(6) 0.054(4) -0.003(4) 0.012(3) 0.001(4)
C26 0.047(4) 0.063(6) 0.062(5) -0.001(4) 0.005(4) 0.015(4)
C21 0.037(4) 0.068(6) 0.070(5) 0.013(4) 0.006(4) 0.009(4)
C12 0.044(4) 0.067(6) 0.068(5) 0.003(5) -0.004(4) 0.008(4)
C8 0.059(5) 0.081(7) 0.050(4) 0.008(4) 0.010(4) 0.002(4)
C14 0.047(4) 0.070(6) 0.061(5) 0.006(4) 0.009(4) -0.008(4)
C28 0.039(4) 0.087(7) 0.056(5) -0.012(5) 0.011(3) -0.001(4)
C16 0.040(4) 0.080(7) 0.076(6) -0.007(5) 0.013(4) 0.004(4)
C13 0.059(5) 0.063(6) 0.077(6) 0.003(5) 0.012(5) 0.004(4)
C35 0.041(4) 0.071(6) 0.048(4) 0.004(4) -0.001(3) 0.007(4)
C9 0.042(4) 0.088(7) 0.049(4) 0.002(4) 0.005(3) 0.004(4)
C29 0.055(5) 0.072(6) 0.058(5) 0.004(4) 0.017(4) 0.009(4)

loop_
_atom_type_symbol
_atom_type_description
_atom_type_scat_dispersion_real
_atom_type_scat_dispersion_imag
_atom_type_scat_source
C C 0.0181 0.0091 'International Tables Vol C Tables 4.2.6.8 and 6.1.1.4'
H H 0.0000 0.0000 'International Tables Vol C Tables 4.2.6.8 and 6.1.1.4'
N N 0.0311 0.0180 'International Tables Vol C Tables 4.2.6.8 and 6.1.1.4'
O O 0.0492 0.0322 'International Tables Vol C Tables 4.2.6.8 and 6.1.1.4'
Br Br -0.6763 1.2805 'International Tables Vol C Tables 4.2.6.8 and 6.1.1.4'

loop_
_geom_angle_atom_site_label_1
_geom_angle_atom_site_label_2
_geom_angle_atom_site_label_3
_geom_angle
C5 O4 C3 119.5(6)
C9 N1 C2 129.9(6)
C9 N1 C6 108.7(6)
C2 N1 C6 121.3(6)
C26 C25 C30 117.7(7)
C26 C25 C3 123.8(7)
C30 C25 C3 118.4(7)
C2 C3 O4 123.1(7)
C2 C3 C25 123.2(6)
O4 C3 C25 113.6(6)
C20 C19 C18 120.7(8)
C20 C19 H19 119.7
C18 C19 H19 119.7
O4 C5 C6 121.9(6)
O4 C5 C18 115.5(6)
C6 C5 C18 122.7(6)
C19 C18 C23 119.3(7)
C19 C18 C5 120.0(7)
C23 C18 C5 120.8(7)
C37 C32 C33 118.5(7)
C37 C32 C2 119.2(7)
C33 C32 C2 122.3(7)
C5 C6 N1 116.6(6)
C5 C6 C7 135.6(6)
N1 C6 C7 107.8(6)
C12 C11 C16 116.0(8)
C12 C11 C10 124.3(7)
C16 C11 C10 119.6(8)
C34 C33 C32 119.6(8)
C34 C33 H33 120.2
C32 C33 H33 120.2
C22 C23 C18 120.5(7)
C22 C23 H23 119.7
C18 C23 H23 119.7
C3 C2 N1 117.1(6)
C3 C2 C32 125.8(6)
N1 C2 C32 117.0(6)
C35 C36 C37 118.7(8)
C35 C36 H36 120.7
C37 C36 H36 120.7
C23 C22 C21 119.2(8)
C23 C22 H22 120.4
C21 C22 H22 120.4
C36 C37 C32 121.6(8)
C36 C37 H37 119.2
C32 C37 H37 119.2
C16 C15 C14 118.1(8)
C16 C15 H15 120.9
C14 C15 H15 120.9
C29 C30 C25 121.5(8)
C29 C30 H30 119.3
C25 C30 H30 119.3
C8 C7 C6 104.3(7)
C8 C7 C10 125.4(7)
C6 C7 C10 130.2(7)
C26 C27 C28 120.5(8)
C26 C27 H27 119.7
C28 C27 H27 119.7
C21 C20 C19 119.5(8)
C21 C20 H20 120.3
C19 C20 H20 120.3
C35 C34 C33 120.0(8)
C35 C34 H34 120.0
C33 C34 H34 120.0
C7 C10 C11 118.4(7)
C7 C10 H10A 107.7
C11 C10 H10A 107.7
C7 C10 H10B 107.7
C11 C10 H10B 107.7
H10A C10 H10B 107.1
C27 C26 C25 120.8(8)
C27 C26 H26 119.6
C25 C26 H26 119.6
C20 C21 C22 120.8(7)
C20 C21 Br24 119.1(6)
C22 C21 Br24 120.0(6)
C13 C12 C11 122.2(8)
C13 C12 H12 118.9
C11 C12 H12 118.9
C9 C8 C7 111.3(7)
C9 C8 H8 124.3
C7 C8 H8 124.3
C13 C14 C15 120.7(8)
C13 C14 Br17 120.4(7)
C15 C14 Br17 118.7(6)
C29 C28 C27 120.4(7)
C29 C28 Br31 119.8(7)
C27 C28 Br31 119.8(6)
C15 C16 C11 123.3(9)
C15 C16 H16 118.4
C11 C16 H16 118.4
C12 C13 C14 119.7(9)
C12 C13 H13 120.1
C14 C13 H13 120.1
C34 C35 C36 121.7(7)
C34 C35 Br38 120.1(7)
C36 C35 Br38 118.3(6)
C8 C9 N1 107.8(7)
C8 C9 H9 126.1
N1 C9 H9 126.1
C28 C29 C30 119.1(8)
C28 C29 H29 120.5
C30 C29 H29 120.5

loop_
_geom_bond_atom_site_label_1
_geom_bond_atom_site_label_2
_geom_bond_distance
Br17 C14 1.906(9)
Br24 C21 1.885(8)
Br38 C35 1.891(7)
Br31 C28 1.888(8)
O4 C5 1.324(9)
O4 C3 1.375(9)
N1 C9 1.367(10)
N1 C2 1.390(9)
N1 C6 1.413(9)
C25 C26 1.398(11)
C25 C30 1.405(12)
C25 C3 1.477(10)
C3 C2 1.362(11)
C19 C20 1.384(11)
C19 C18 1.385(11)
C19 H19 0.9300
C5 C6 1.413(11)
C5 C18 1.486(10)
C18 C23 1.394(11)
C32 C37 1.383(11)
C32 C33 1.395(12)
C32 C2 1.494(10)
C6 C7 1.419(10)
C11 C12 1.390(13)
C11 C16 1.395(11)
C11 C10 1.506(12)
C33 C34 1.388(11)
C33 H33 0.9300
C23 C22 1.384(11)
C23 H23 0.9300
C36 C35 1.363(12)
C36 C37 1.379(10)
C36 H36 0.9300
C22 C21 1.388(12)
C22 H22 0.9300
C37 H37 0.9300
C15 C16 1.347(13)
C15 C14 1.393(13)
C15 H15 0.9300
C30 C29 1.388(11)
C30 H30 0.9300
C7 C8 1.413(12)
C7 C10 1.491(11)
C27 C26 1.373(11)
C27 C28 1.385(13)
C27 H27 0.9300
C20 C21 1.382(12)
C20 H20 0.9300
C34 C35 1.360(13)
C34 H34 0.9300
C10 H10A 0.9700
C10 H10B 0.9700
C26 H26 0.9300
C12 C13 1.353(13)
C12 H12 0.9300
C8 C9 1.356(11)
C8 H8 0.9300
C14 C13 1.366(12)
C28 C29 1.379(12)
C16 H16 0.9300
C13 H13 0.9300
C9 H9 0.9300
C29 H29 0.9300
